data_8107414
loop_
_publ_author_name
'Zhang, Kui'
'Shi, Da-Bin'

_publ_section_title
;
 Crystal structure of dimethyl 4,4&#x2032;-((4R,
 5R)-4,5-diphenylimidazolidine-1,3-diyl)dibenzoate, C31H28N2O4
;
_journal_issue 2
_journal_name_full 'Zeitschrift f\"ur Kristallographie - New Crystal Structures'
_journal_page_first 269
_journal_page_last 271
_journal_paper_doi 10.1515/ncrs-2023-0001
_journal_volume 238
_journal_year 2023
_chemical_absolute_configuration ad
_chemical_formula_moiety 'C31 H28 N2 O4'
_chemical_formula_sum 'C31 H28 N2 O4'
_chemical_formula_weight 492.55
_space_group_crystal_system monoclinic
_space_group_IT_number 4
_space_group_name_Hall 'P 2yb'
_space_group_name_H-M_alt 'P 1 21 1'
_atom_sites_solution_hydrogens geom
_atom_sites_solution_primary dual
_cell_angle_alpha 90
_cell_angle_beta 109.637(2)
_cell_angle_gamma 90
_cell_formula_units_Z 2
_cell_length_a 10.2166(2)
_cell_length_b 11.5327(2)
_cell_length_c 11.6484(2)
_cell_measurement_reflns_used 7508
_cell_measurement_temperature 149.9(5)
_cell_measurement_theta_max 73.4770
_cell_measurement_theta_min 3.9800
_cell_volume 1292.65(4)
_computing_cell_refinement 'CrysAlisPro 1.171.38.43f (Rigaku OD, 2015)'
_computing_data_collection 'CrysAlisPro 1.171.38.43f (Rigaku OD, 2015)'
_computing_data_reduction 'CrysAlisPro 1.171.38.43f (Rigaku OD, 2015)'
_computing_molecular_graphics 'Olex2 1.3-alpha (Dolomanov et al., 2009)'
_computing_publication_material 'Olex2 1.3-alpha (Dolomanov et al., 2009)'
_computing_structure_refinement 'SHELXL 2018/3 (Sheldrick, 2015)'
_computing_structure_solution 'SHELXT  (Sheldrick, 2015)'
_diffrn_ambient_environment N~2~
_diffrn_ambient_temperature 149.9(5)
_diffrn_detector 'CCD plate'
_diffrn_detector_area_resol_mean 5.2684
_diffrn_detector_type AtlasS2
_diffrn_measured_fraction_theta_full 0.980
_diffrn_measured_fraction_theta_max 0.957
_diffrn_measurement_details
;
List of Runs (angles in degrees, time in seconds):

  # Type    Start    End  Width  t~exp~   \w     \q     \k     \f   Frames
--------------------------------------------------------------------------
  1  \w    -73.00 -22.00   1.00    1.00    --  -40.73 -57.00-150.00   51
  2  \w   -115.00 -39.00   1.00    1.00    --  -40.73 -38.00 120.00   76
  3  \w    -68.00 -17.00   1.00    1.00    --  -40.73 -57.00 150.00   51
  4  \w    -85.00 -59.00   1.00    1.00    --  -40.73 -38.00-180.00   26
  5  \w    -26.00  64.00   1.00    1.00    --   40.73 -38.00   0.00   90
  6  \w     64.00  90.00   1.00    1.00    --   40.73-125.00-180.00   26
  7  \w      1.00  62.00   1.00    1.00    --   40.73 -99.00   0.00   61
  8  \w    -13.00  26.00   1.00    1.00    --   40.73 -38.00-120.00   39
  9  \w     14.00  53.00   1.00    1.00    --   40.73  57.00-150.00   39
 10  \w     80.00 107.00   1.00    1.00    --  107.58  61.00-150.00   27
 11  \w     31.00 101.00   1.00    1.00    --  107.58 -95.00 150.00   70
 12  \w    123.00 153.00   1.00    1.00    --  107.58  77.00 150.00   30
 13  \w     78.00 105.00   1.00    1.00    --  107.58  61.00-180.00   27
 14  \w     77.00 104.00   1.00    1.00    --  107.58  77.00-150.00   27
 15  \w     83.00 174.00   1.00    1.00    --  107.58  45.00 -60.00   91
 16  \w    129.00 178.00   1.00    1.00    --  107.58  77.00-120.00   49
 17  \w     76.00 101.00   1.00    1.00    --  107.58  77.00 150.00   25
 18  \w     75.00 101.00   1.00    1.00    --  107.58  77.00 -90.00   26
 19  \w     78.00 104.00   1.00    1.00    --  107.58  61.00-120.00   26
 20  \w     26.00 103.00   1.00    1.00    --  107.58 -95.00  60.00   77
 21  \w     76.00 101.00   1.00    1.00    --  107.58  77.00-180.00   25
 22  \w     79.00 104.00   1.00    1.00    --  107.58  61.00 -90.00   25
 23  \w     83.00 113.00   1.00    1.00    --  107.58  45.00-150.00   30
 24  \w     83.00 108.00   1.00    1.00    --  107.58  45.00 -90.00   25
 25  \w     94.00 151.00   1.00    1.00    --  107.58 125.00 -60.00   57
 26  \w     95.00 173.00   1.00    1.00    --  107.58 125.00 -30.00   78
 27  \w     84.00 115.00   1.00    1.00    --  107.58  45.00-120.00   31
 28  \w     80.00 107.00   1.00    1.00    --  107.58  61.00 -60.00   27
 29  \w     83.00 151.00   1.00    1.00    --  107.58  45.00-180.00   68
;
_diffrn_measurement_device 'four-circle diffractometer'
_diffrn_measurement_device_type 'SuperNova, Dual, Cu at zero, AtlasS2'
_diffrn_measurement_method '\w scans'
_diffrn_orient_matrix_type 'CrysAlisPro convention (1999,Acta A55,543-557)'
_diffrn_orient_matrix_UB_11 -0.0529144000
_diffrn_orient_matrix_UB_12 0.0302487000
_diffrn_orient_matrix_UB_13 -0.1367631000
_diffrn_orient_matrix_UB_21 0.1482359000
_diffrn_orient_matrix_UB_22 0.0355231000
_diffrn_orient_matrix_UB_23 0.0083292000
_diffrn_orient_matrix_UB_31 0.0293220000
_diffrn_orient_matrix_UB_32 -0.1252101000
_diffrn_orient_matrix_UB_33 -0.0307097000
_diffrn_radiation_monochromator mirror
_diffrn_radiation_probe x-ray
_diffrn_radiation_type 'Cu K\a'
_diffrn_radiation_wavelength 1.54184
_diffrn_reflns_av_R_equivalents 0.0338
_diffrn_reflns_av_unetI/netI 0.0369
_diffrn_reflns_Laue_measured_fraction_full 0.980
_diffrn_reflns_Laue_measured_fraction_max 0.957
_diffrn_reflns_limit_h_max 12
_diffrn_reflns_limit_h_min -9
_diffrn_reflns_limit_k_max 13
_diffrn_reflns_limit_k_min -13
_diffrn_reflns_limit_l_max 14
_diffrn_reflns_limit_l_min -14
_diffrn_reflns_number 9755
_diffrn_reflns_point_group_measured_fraction_full 0.918
_diffrn_reflns_point_group_measured_fraction_max 0.881
_diffrn_reflns_theta_full 67.684
_diffrn_reflns_theta_max 73.951
_diffrn_reflns_theta_min 4.029
_diffrn_source 'micro-focus sealed X-ray tube'
_diffrn_source_type 'SuperNova (Cu) X-ray Source'
_exptl_absorpt_coefficient_mu 0.676
_exptl_absorpt_correction_T_max 1.00000
_exptl_absorpt_correction_T_min 0.65301
_exptl_absorpt_correction_type multi-scan
_exptl_absorpt_process_details
;
CrysAlisPro 1.171.38.43f (Rigaku Oxford Diffraction, 2015)
Empirical absorption correction using spherical harmonics,
 implemented in SCALE3 ABSPACK scaling algorithm.
;
_exptl_crystal_colour colourless
_exptl_crystal_colour_primary colourless
_exptl_crystal_density_diffrn 1.265
_exptl_crystal_description block
_exptl_crystal_F_000 520
_exptl_crystal_size_max 0.14
_exptl_crystal_size_mid 0.12
_exptl_crystal_size_min 0.11
_refine_diff_density_max 0.520
_refine_diff_density_min -0.460
_refine_diff_density_rms 0.127
_refine_ls_abs_structure_details
;
 Flack x determined using 1850 quotients [(I+)-(I-)]/[(I+)+(I-)]
 (Parsons, Flack and Wagner, Acta Cryst. B69 (2013) 249-259).
;
_refine_ls_abs_structure_Flack 0.06(11)
_refine_ls_extinction_coef .
_refine_ls_extinction_method none
_refine_ls_goodness_of_fit_ref 1.063
_refine_ls_hydrogen_treatment constr
_refine_ls_matrix_type full
_refine_ls_number_parameters 336
_refine_ls_number_reflns 4637
_refine_ls_number_restraints 1
_refine_ls_restrained_S_all 1.063
_refine_ls_R_factor_all 0.0510
_refine_ls_R_factor_gt 0.0502
_refine_ls_shift/su_max 0.000
_refine_ls_shift/su_mean 0.000
_refine_ls_structure_factor_coef Fsqd
_refine_ls_weighting_details 'w=1/[\s^2^(Fo^2^)+(0.0889P)^2^+0.2063P] where P=(Fo^2^+2Fc^2^)/3'
_refine_ls_weighting_scheme calc
_refine_ls_wR_factor_gt 0.1300
_refine_ls_wR_factor_ref 0.1312
_reflns_Friedel_coverage 0.750
_reflns_Friedel_fraction_full 0.848
_reflns_Friedel_fraction_max 0.797
_reflns_number_gt 4523
_reflns_number_total 4637
_reflns_threshold_expression 'I > 2\s(I)'
_cod_data_source_file suppl_j_ncrs-2023-0001_suppl.cif
_cod_data_source_block s-104
_cod_original_cell_volume 1292.65(5)
_cod_database_code 8107414
_shelx_space_group_comment
;
The symmetry employed for this shelxl refinement is uniquely defined
by the following loop, which should always be used as a source of
symmetry information in preference to the above space-group names.
They are only intended as comments.
;
_reflns_odcompleteness_completeness 98.07
_reflns_odcompleteness_iscentric 1
_reflns_odcompleteness_theta 66.97
_olex2_refinement_description
;
1. Fixed Uiso
 At 1.2 times of:
  All C(H) groups, All C(H,H) groups
 At 1.5 times of:
  All C(H,H,H) groups
2.a Ternary CH refined with riding coordinates:
 C7(H7), C8(H8)
2.b Secondary CH2 refined with riding coordinates:
 C31(H31A,H31B)
2.c Aromatic/amide H refined with riding coordinates:
 C2(H2), C3(H3), C4(H4), C5(H5), C6(H6), C10(H10), C11(H11), C12(H12),
 C13(H13), C14(H14), C16(H16), C17(H17), C19(H19), C20(H20), C24(H24), C25(H25),
  C27(H27), C28(H28)
2.d Idealised Me refined as rotating group:
 C22(H22A,H22B,H22C), C30(H30A,H30B,H30C)
;
_olex2_submission_special_instructions 'No special instructions were received'
_oxdiff_exptl_absorpt_empirical_details
;
Empirical correction (ABSPACK) includes:
- Absorption correction using spherical harmonics
- Frame scaling
;
_oxdiff_exptl_absorpt_empirical_full_max 1.602
_oxdiff_exptl_absorpt_empirical_full_min 0.482

loop_
_space_group_symop_operation_xyz
'x, y, z'
'-x, y+1/2, -z'

loop_
_atom_site_label
_atom_site_type_symbol
_atom_site_fract_x
_atom_site_fract_y
_atom_site_fract_z
_atom_site_U_iso_or_equiv
_atom_site_adp_type
_atom_site_occupancy
_atom_site_site_symmetry_order
_atom_site_calc_flag
_atom_site_refinement_flags_posn
_atom_site_refinement_flags_adp
_atom_site_refinement_flags_occupancy
_atom_site_disorder_assembly
_atom_site_disorder_group
O1 O 0.7189(3) 0.9730(2) 0.8102(3) 0.0474(6) Uani 1 1 d . . . . .
O2 O 0.8784(2) 0.8593(2) 0.9407(2) 0.0380(5) Uani 1 1 d . . . . .
O3 O -0.2200(3) 0.0641(2) 0.1954(3) 0.0533(7) Uani 1 1 d . . . . .
O4 O -0.2707(3) 0.2440(2) 0.1237(2) 0.0506(7) Uani 1 1 d . . . . .
N1 N 0.4758(2) 0.4629(2) 0.6492(2) 0.0265(5) Uani 1 1 d . . . . .
N2 N 0.3121(2) 0.3411(2) 0.5331(2) 0.0257(5) Uani 1 1 d . . . . .
C1 C 0.6625(3) 0.3255(2) 0.6453(2) 0.0236(5) Uani 1 1 d . . . . .
C2 C 0.7538(3) 0.2374(3) 0.7035(3) 0.0335(6) Uani 1 1 d . . . . .
H2 H 0.738456 0.195039 0.765741 0.040 Uiso 1 1 calc R U . . .
C3 C 0.8681(3) 0.2131(3) 0.6682(4) 0.0456(9) Uani 1 1 d . . . . .
H3 H 0.928974 0.154042 0.706881 0.055 Uiso 1 1 calc R U . . .
C4 C 0.8922(4) 0.2757(3) 0.5762(4) 0.0467(9) Uani 1 1 d . . . . .
H4 H 0.969146 0.259052 0.553493 0.056 Uiso 1 1 calc R U . . .
C5 C 0.8013(4) 0.3635(3) 0.5178(3) 0.0402(8) Uani 1 1 d . . . . .
H5 H 0.816633 0.405355 0.455232 0.048 Uiso 1 1 calc R U . . .
C6 C 0.6880(3) 0.3886(3) 0.5530(3) 0.0295(6) Uani 1 1 d . . . . .
H6 H 0.628031 0.448303 0.514547 0.035 Uiso 1 1 calc R U . . .
C7 C 0.5359(3) 0.3491(2) 0.6819(2) 0.0219(5) Uani 1 1 d . . . . .
H7 H 0.561143 0.338882 0.770182 0.026 Uiso 1 1 calc R U . . .
C8 C 0.4139(2) 0.2656(2) 0.6165(2) 0.0212(5) Uani 1 1 d . . . . .
H8 H 0.445853 0.208603 0.569375 0.025 Uiso 1 1 calc R U . . .
C9 C 0.3607(3) 0.2021(2) 0.7063(2) 0.0228(5) Uani 1 1 d . . . . .
C10 C 0.4030(3) 0.0883(3) 0.7366(2) 0.0296(6) Uani 1 1 d . . . . .
H10 H 0.460702 0.052487 0.700213 0.036 Uiso 1 1 calc R U . . .
C11 C 0.3600(4) 0.0274(3) 0.8205(3) 0.0395(8) Uani 1 1 d . . . . .
H11 H 0.387618 -0.049103 0.839695 0.047 Uiso 1 1 calc R U . . .
C12 C 0.2754(4) 0.0820(3) 0.8754(3) 0.0433(8) Uani 1 1 d . . . . .
H12 H 0.245720 0.041645 0.931278 0.052 Uiso 1 1 calc R U . . .
C13 C 0.2347(3) 0.1958(4) 0.8476(3) 0.0406(7) Uani 1 1 d . . . . .
H13 H 0.179378 0.232254 0.885902 0.049 Uiso 1 1 calc R U . . .
C14 C 0.2767(3) 0.2560(3) 0.7623(2) 0.0316(6) Uani 1 1 d . . . . .
H14 H 0.248484 0.332307 0.742903 0.038 Uiso 1 1 calc R U . . .
C15 C 0.5442(3) 0.5637(2) 0.6986(2) 0.0227(5) Uani 1 1 d . . . . .
C16 C 0.4850(3) 0.6728(2) 0.6601(2) 0.0264(6) Uani 1 1 d . . . . .
H16 H 0.397357 0.677993 0.600913 0.032 Uiso 1 1 calc R U . . .
C17 C 0.5561(3) 0.7719(3) 0.7096(3) 0.0295(6) Uani 1 1 d . . . . .
H17 H 0.515869 0.843655 0.682655 0.035 Uiso 1 1 calc R U . . .
C18 C 0.6868(3) 0.7679(3) 0.7989(2) 0.0264(6) Uani 1 1 d . . . . .
C19 C 0.7457(3) 0.6602(3) 0.8380(2) 0.0261(5) Uani 1 1 d . . . . .
H19 H 0.833066 0.655966 0.897661 0.031 Uiso 1 1 calc R U . . .
C20 C 0.6763(3) 0.5592(2) 0.7895(2) 0.0249(5) Uani 1 1 d . . . . .
H20 H 0.717046 0.487731 0.817021 0.030 Uiso 1 1 calc R U . . .
C21 C 0.7592(3) 0.8778(3) 0.8475(3) 0.0319(6) Uani 1 1 d . . . . .
C22 C 0.9560(4) 0.9612(4) 0.9942(4) 0.0560(10) Uani 1 1 d . . . . .
H22A H 0.987429 0.999422 0.935017 0.084 Uiso 1 1 calc R U . . .
H22B H 1.034803 0.939274 1.063150 0.084 Uiso 1 1 calc R U . . .
H22C H 0.897828 1.012825 1.020222 0.084 Uiso 1 1 calc R U . . .
C23 C 0.1912(3) 0.3004(2) 0.4488(2) 0.0240(6) Uani 1 1 d . . . . .
C24 C 0.1650(3) 0.1810(3) 0.4350(3) 0.0269(6) Uani 1 1 d . . . . .
H24 H 0.230799 0.128986 0.482021 0.032 Uiso 1 1 calc R U . . .
C25 C 0.0421(3) 0.1396(3) 0.3523(3) 0.0306(6) Uani 1 1 d . . . . .
H25 H 0.026467 0.060088 0.344914 0.037 Uiso 1 1 calc R U . . .
C26 C -0.0581(3) 0.2150(3) 0.2803(3) 0.0322(7) Uani 1 1 d . . . . .
C27 C -0.0309(3) 0.3338(3) 0.2918(3) 0.0316(6) Uani 1 1 d . . . . .
H27 H -0.095666 0.385215 0.242310 0.038 Uiso 1 1 calc R U . . .
C28 C 0.0906(3) 0.3769(3) 0.3753(3) 0.0280(6) Uani 1 1 d . . . . .
H28 H 0.105608 0.456509 0.382696 0.034 Uiso 1 1 calc R U . . .
C29 C -0.1891(3) 0.1634(3) 0.1973(3) 0.0407(8) Uani 1 1 d . . . . .
C30 C -0.3998(4) 0.1972(4) 0.0437(4) 0.0565(10) Uani 1 1 d . . . . .
H30A H -0.453615 0.258076 -0.006585 0.085 Uiso 1 1 calc R U . . .
H30B H -0.450839 0.163956 0.091309 0.085 Uiso 1 1 calc R U . . .
H30C H -0.380965 0.138424 -0.007016 0.085 Uiso 1 1 calc R U . . .
C31 C 0.3411(3) 0.4633(2) 0.5541(2) 0.0247(5) Uani 1 1 d . . . . .
H31A H 0.271834 0.501146 0.581216 0.030 Uiso 1 1 calc R U . . .
H31B H 0.344998 0.501721 0.481236 0.030 Uiso 1 1 calc R U . . .

loop_
_atom_site_aniso_label
_atom_site_aniso_U_11
_atom_site_aniso_U_22
_atom_site_aniso_U_33
_atom_site_aniso_U_23
_atom_site_aniso_U_13
_atom_site_aniso_U_12
O1 0.0460(13) 0.0198(12) 0.0699(16) -0.0044(11) 0.0111(12) -0.0064(9)
O2 0.0340(11) 0.0323(12) 0.0419(11) -0.0082(9) 0.0050(9) -0.0105(9)
O3 0.0400(13) 0.0451(17) 0.0611(16) -0.0147(13) -0.0013(12) -0.0121(11)
O4 0.0349(12) 0.0529(17) 0.0489(14) -0.0117(12) -0.0061(11) 0.0009(11)
N1 0.0198(11) 0.0200(12) 0.0334(11) -0.0044(9) 0.0005(9) 0.0010(8)
N2 0.0230(11) 0.0202(12) 0.0271(10) 0.0009(8) -0.0005(9) -0.0022(9)
C1 0.0183(11) 0.0200(12) 0.0306(13) -0.0053(10) 0.0055(10) -0.0034(9)
C2 0.0273(14) 0.0232(15) 0.0451(15) 0.0013(11) 0.0058(12) 0.0015(11)
C3 0.0251(15) 0.0323(18) 0.071(2) -0.0107(15) 0.0047(15) 0.0063(12)
C4 0.0307(16) 0.044(2) 0.072(2) -0.0213(18) 0.0260(16) -0.0109(14)
C5 0.0374(17) 0.042(2) 0.0476(17) -0.0121(14) 0.0223(15) -0.0126(13)
C6 0.0300(14) 0.0254(15) 0.0346(14) -0.0048(11) 0.0128(12) -0.0063(11)
C7 0.0201(12) 0.0189(13) 0.0245(11) -0.0012(9) 0.0048(10) -0.0024(9)
C8 0.0170(11) 0.0223(13) 0.0226(11) -0.0021(9) 0.0046(9) -0.0014(9)
C9 0.0195(11) 0.0227(13) 0.0229(11) -0.0017(9) 0.0029(9) -0.0039(9)
C10 0.0335(14) 0.0235(15) 0.0283(12) -0.0004(10) 0.0058(11) -0.0046(11)
C11 0.0494(19) 0.0288(17) 0.0333(15) 0.0037(11) 0.0045(14) -0.0145(13)
C12 0.0449(18) 0.057(2) 0.0271(14) 0.0023(14) 0.0103(13) -0.0219(16)
C13 0.0313(15) 0.062(2) 0.0320(14) -0.0059(14) 0.0156(12) -0.0098(14)
C14 0.0255(13) 0.0369(16) 0.0324(13) -0.0011(12) 0.0095(11) 0.0022(11)
C15 0.0227(12) 0.0195(13) 0.0255(11) -0.0040(9) 0.0076(10) -0.0023(9)
C16 0.0242(12) 0.0229(15) 0.0292(13) -0.0004(10) 0.0050(10) 0.0017(10)
C17 0.0299(14) 0.0216(14) 0.0348(13) -0.0003(11) 0.0081(12) 0.0012(11)
C18 0.0278(13) 0.0240(14) 0.0284(12) -0.0024(10) 0.0106(11) -0.0051(10)
C19 0.0250(12) 0.0259(14) 0.0258(12) -0.0042(10) 0.0064(10) -0.0038(11)
C20 0.0246(13) 0.0214(14) 0.0263(12) 0.0000(10) 0.0054(10) 0.0025(10)
C21 0.0323(15) 0.0268(16) 0.0393(15) -0.0074(12) 0.0155(13) -0.0079(12)
C22 0.043(2) 0.046(2) 0.071(3) -0.0215(19) 0.0083(18) -0.0208(17)
C23 0.0186(12) 0.0285(15) 0.0225(12) -0.0025(9) 0.0039(10) -0.0022(10)
C24 0.0226(12) 0.0271(15) 0.0293(13) -0.0046(10) 0.0064(10) -0.0003(10)
C25 0.0262(14) 0.0317(16) 0.0318(14) -0.0109(11) 0.0071(11) -0.0053(11)
C26 0.0247(13) 0.0392(18) 0.0309(14) -0.0116(12) 0.0070(11) -0.0022(11)
C27 0.0239(13) 0.0382(17) 0.0278(13) -0.0013(11) 0.0021(11) 0.0047(12)
C28 0.0259(13) 0.0267(15) 0.0280(13) 0.0011(10) 0.0048(11) 0.0002(10)
C29 0.0309(16) 0.051(2) 0.0376(16) -0.0087(14) 0.0084(13) 0.0008(14)
C30 0.0406(19) 0.070(3) 0.0445(19) -0.0051(18) -0.0050(16) -0.0068(18)
C31 0.0206(12) 0.0223(14) 0.0267(12) -0.0005(10) 0.0021(10) -0.0007(10)

loop_
_atom_type_symbol
_atom_type_description
_atom_type_scat_dispersion_real
_atom_type_scat_dispersion_imag
_atom_type_scat_source
C C 0.0181 0.0091 'International Tables Vol C Tables 4.2.6.8 and 6.1.1.4'
H H 0.0000 0.0000 'International Tables Vol C Tables 4.2.6.8 and 6.1.1.4'
N N 0.0311 0.0180 'International Tables Vol C Tables 4.2.6.8 and 6.1.1.4'
O O 0.0492 0.0322 'International Tables Vol C Tables 4.2.6.8 and 6.1.1.4'

loop_
_geom_angle_atom_site_label_1
_geom_angle_atom_site_label_2
_geom_angle_atom_site_label_3
_geom_angle
_geom_angle_site_symmetry_1
_geom_angle_site_symmetry_3
C21 O2 C22 116.0(3) . .
C29 O4 C30 113.0(3) . .
C7 N1 C31 114.5(2) . .
C15 N1 C7 123.0(2) . .
C15 N1 C31 122.3(2) . .
C23 N2 C8 122.8(2) . .
C23 N2 C31 122.6(2) . .
C31 N2 C8 114.3(2) . .
C2 C1 C6 119.3(3) . .
C2 C1 C7 119.3(3) . .
C6 C1 C7 121.4(2) . .
C1 C2 H2 120.2 . .
C3 C2 C1 119.6(3) . .
C3 C2 H2 120.2 . .
C2 C3 H3 119.7 . .
C4 C3 C2 120.7(3) . .
C4 C3 H3 119.7 . .
C3 C4 H4 120.1 . .
C3 C4 C5 119.9(3) . .
C5 C4 H4 120.1 . .
C4 C5 H5 120.1 . .
C6 C5 C4 119.8(3) . .
C6 C5 H5 120.1 . .
C1 C6 H6 119.6 . .
C5 C6 C1 120.8(3) . .
C5 C6 H6 119.6 . .
N1 C7 C1 114.5(2) . .
N1 C7 H7 108.9 . .
N1 C7 C8 103.5(2) . .
C1 C7 H7 108.9 . .
C1 C7 C8 111.7(2) . .
C8 C7 H7 108.9 . .
N2 C8 C7 103.4(2) . .
N2 C8 H8 109.0 . .
N2 C8 C9 114.1(2) . .
C7 C8 H8 109.0 . .
C9 C8 C7 112.0(2) . .
C9 C8 H8 109.0 . .
C10 C9 C8 118.5(2) . .
C14 C9 C8 121.9(3) . .
C14 C9 C10 119.5(3) . .
C9 C10 H10 119.6 . .
C11 C10 C9 120.7(3) . .
C11 C10 H10 119.6 . .
C10 C11 H11 120.4 . .
C12 C11 C10 119.2(3) . .
C12 C11 H11 120.4 . .
C11 C12 H12 119.7 . .
C13 C12 C11 120.6(3) . .
C13 C12 H12 119.7 . .
C12 C13 H13 120.0 . .
C12 C13 C14 120.0(3) . .
C14 C13 H13 120.0 . .
C9 C14 C13 120.0(3) . .
C9 C14 H14 120.0 . .
C13 C14 H14 120.0 . .
N1 C15 C16 121.3(2) . .
N1 C15 C20 120.4(2) . .
C16 C15 C20 118.4(2) . .
C15 C16 H16 119.9 . .
C17 C16 C15 120.1(2) . .
C17 C16 H16 119.9 . .
C16 C17 H17 119.1 . .
C16 C17 C18 121.7(3) . .
C18 C17 H17 119.1 . .
C17 C18 C21 119.2(3) . .
C19 C18 C17 118.5(3) . .
C19 C18 C21 122.3(2) . .
C18 C19 H19 119.5 . .
C20 C19 C18 120.9(2) . .
C20 C19 H19 119.5 . .
C15 C20 H20 119.8 . .
C19 C20 C15 120.4(3) . .
C19 C20 H20 119.8 . .
O1 C21 O2 122.8(3) . .
O1 C21 C18 125.2(3) . .
O2 C21 C18 111.9(3) . .
O2 C22 H22A 109.5 . .
O2 C22 H22B 109.5 . .
O2 C22 H22C 109.5 . .
H22A C22 H22B 109.5 . .
H22A C22 H22C 109.5 . .
H22B C22 H22C 109.5 . .
N2 C23 C24 120.6(2) . .
N2 C23 C28 121.1(2) . .
C24 C23 C28 118.3(2) . .
C23 C24 H24 119.6 . .
C25 C24 C23 120.8(3) . .
C25 C24 H24 119.6 . .
C24 C25 H25 119.5 . .
C24 C25 C26 121.0(3) . .
C26 C25 H25 119.5 . .
C25 C26 C27 118.3(3) . .
C25 C26 C29 117.5(3) . .
C27 C26 C29 124.2(3) . .
C26 C27 H27 119.3 . .
C28 C27 C26 121.4(3) . .
C28 C27 H27 119.3 . .
C23 C28 H28 120.0 . .
C27 C28 C23 120.1(3) . .
C27 C28 H28 120.0 . .
O3 C29 O4 123.4(3) . .
O3 C29 C26 125.0(3) . .
O4 C29 C26 111.5(3) . .
O4 C30 H30A 109.5 . .
O4 C30 H30B 109.5 . .
O4 C30 H30C 109.5 . .
H30A C30 H30B 109.5 . .
H30A C30 H30C 109.5 . .
H30B C30 H30C 109.5 . .
N1 C31 H31A 111.3 . .
N1 C31 H31B 111.3 . .
N2 C31 N1 102.4(2) . .
N2 C31 H31A 111.3 . .
N2 C31 H31B 111.3 . .
H31A C31 H31B 109.2 . .

loop_
_geom_bond_atom_site_label_1
_geom_bond_atom_site_label_2
_geom_bond_distance
_geom_bond_site_symmetry_2
O1 C21 1.202(4) .
O2 C21 1.348(4) .
O2 C22 1.437(4) .
O3 C29 1.187(5) .
O4 C29 1.346(4) .
O4 C30 1.440(4) .
N1 C7 1.445(3) .
N1 C15 1.379(3) .
N1 C31 1.447(3) .
N2 C8 1.451(3) .
N2 C23 1.376(3) .
N2 C31 1.444(4) .
C1 C2 1.392(4) .
C1 C6 1.394(4) .
C1 C7 1.516(4) .
C2 H2 0.9300 .
C2 C3 1.392(5) .
C3 H3 0.9300 .
C3 C4 1.380(6) .
C4 H4 0.9300 .
C4 C5 1.388(6) .
C5 H5 0.9300 .
C5 C6 1.382(4) .
C6 H6 0.9300 .
C7 H7 0.9800 .
C7 C8 1.556(3) .
C8 H8 0.9800 .
C8 C9 1.520(4) .
C9 C10 1.390(4) .
C9 C14 1.387(4) .
C10 H10 0.9300 .
C10 C11 1.390(4) .
C11 H11 0.9300 .
C11 C12 1.387(6) .
C12 H12 0.9300 .
C12 C13 1.383(6) .
C13 H13 0.9300 .
C13 C14 1.392(5) .
C14 H14 0.9300 .
C15 C16 1.403(4) .
C15 C20 1.409(4) .
C16 H16 0.9300 .
C16 C17 1.374(4) .
C17 H17 0.9300 .
C17 C18 1.390(4) .
C18 C19 1.389(4) .
C18 C21 1.481(4) .
C19 H19 0.9300 .
C19 C20 1.382(4) .
C20 H20 0.9300 .
C22 H22A 0.9600 .
C22 H22B 0.9600 .
C22 H22C 0.9600 .
C23 C24 1.401(4) .
C23 C28 1.406(4) .
C24 H24 0.9300 .
C24 C25 1.385(4) .
C25 H25 0.9300 .
C25 C26 1.390(4) .
C26 C27 1.395(5) .
C26 C29 1.487(4) .
C27 H27 0.9300 .
C27 C28 1.387(4) .
C28 H28 0.9300 .
C30 H30A 0.9600 .
C30 H30B 0.9600 .
C30 H30C 0.9600 .
C31 H31A 0.9700 .
C31 H31B 0.9700 .

loop_
_geom_torsion_atom_site_label_1
_geom_torsion_atom_site_label_2
_geom_torsion_atom_site_label_3
_geom_torsion_atom_site_label_4
_geom_torsion
_geom_torsion_site_symmetry_1
_geom_torsion_site_symmetry_2
_geom_torsion_site_symmetry_3
_geom_torsion_site_symmetry_4
N1 C7 C8 N2 13.0(3) . . . .
N1 C7 C8 C9 -110.3(2) . . . .
N1 C15 C16 C17 -179.1(3) . . . .
N1 C15 C20 C19 179.1(2) . . . .
N2 C8 C9 C10 142.2(2) . . . .
N2 C8 C9 C14 -40.7(3) . . . .
N2 C23 C24 C25 178.5(3) . . . .
N2 C23 C28 C27 -179.4(3) . . . .
C1 C2 C3 C4 0.2(5) . . . .
C1 C7 C8 N2 -110.8(2) . . . .
C1 C7 C8 C9 125.9(2) . . . .
C2 C1 C6 C5 0.9(4) . . . .
C2 C1 C7 N1 159.7(2) . . . .
C2 C1 C7 C8 -83.0(3) . . . .
C2 C3 C4 C5 -0.3(5) . . . .
C3 C4 C5 C6 0.7(5) . . . .
C4 C5 C6 C1 -1.0(5) . . . .
C6 C1 C2 C3 -0.5(4) . . . .
C6 C1 C7 N1 -21.6(3) . . . .
C6 C1 C7 C8 95.7(3) . . . .
C7 N1 C15 C16 176.9(3) . . . .
C7 N1 C15 C20 -3.0(4) . . . .
C7 N1 C31 N2 4.2(3) . . . .
C7 C1 C2 C3 178.2(3) . . . .
C7 C1 C6 C5 -177.8(3) . . . .
C7 C8 C9 C10 -100.8(3) . . . .
C7 C8 C9 C14 76.4(3) . . . .
C8 N2 C23 C24 -3.9(4) . . . .
C8 N2 C23 C28 175.5(2) . . . .
C8 N2 C31 N1 5.4(3) . . . .
C8 C9 C10 C11 178.4(2) . . . .
C8 C9 C14 C13 -177.5(2) . . . .
C9 C10 C11 C12 -0.8(4) . . . .
C10 C9 C14 C13 -0.4(4) . . . .
C10 C11 C12 C13 -0.4(5) . . . .
C11 C12 C13 C14 1.2(5) . . . .
C12 C13 C14 C9 -0.8(4) . . . .
C14 C9 C10 C11 1.2(4) . . . .
C15 N1 C7 C1 -65.3(3) . . . .
C15 N1 C7 C8 172.8(2) . . . .
C15 N1 C31 N2 -179.6(2) . . . .
C15 C16 C17 C18 -0.5(4) . . . .
C16 C15 C20 C19 -0.7(4) . . . .
C16 C17 C18 C19 0.1(4) . . . .
C16 C17 C18 C21 179.2(3) . . . .
C17 C18 C19 C20 0.0(4) . . . .
C17 C18 C21 O1 -5.6(5) . . . .
C17 C18 C21 O2 174.4(3) . . . .
C18 C19 C20 C15 0.3(4) . . . .
C19 C18 C21 O1 173.4(3) . . . .
C19 C18 C21 O2 -6.6(4) . . . .
C20 C15 C16 C17 0.8(4) . . . .
C21 C18 C19 C20 -179.0(3) . . . .
C22 O2 C21 O1 0.1(5) . . . .
C22 O2 C21 C18 -179.9(3) . . . .
C23 N2 C8 C7 174.2(2) . . . .
C23 N2 C8 C9 -63.9(3) . . . .
C23 N2 C31 N1 179.4(2) . . . .
C23 C24 C25 C26 0.3(4) . . . .
C24 C23 C28 C27 0.0(4) . . . .
C24 C25 C26 C27 1.1(5) . . . .
C24 C25 C26 C29 -177.8(3) . . . .
C25 C26 C27 C28 -2.0(5) . . . .
C25 C26 C29 O3 7.1(5) . . . .
C25 C26 C29 O4 -173.4(3) . . . .
C26 C27 C28 C23 1.5(5) . . . .
C27 C26 C29 O3 -171.7(4) . . . .
C27 C26 C29 O4 7.8(4) . . . .
C28 C23 C24 C25 -0.9(4) . . . .
C29 C26 C27 C28 176.8(3) . . . .
C30 O4 C29 O3 0.7(5) . . . .
C30 O4 C29 C26 -178.8(3) . . . .
C31 N1 C7 C1 110.9(3) . . . .
C31 N1 C7 C8 -11.0(3) . . . .
C31 N1 C15 C16 1.0(4) . . . .
C31 N1 C15 C20 -178.9(3) . . . .
C31 N2 C8 C7 -11.8(3) . . . .
C31 N2 C8 C9 110.1(3) . . . .
C31 N2 C23 C24 -177.3(3) . . . .
C31 N2 C23 C28 2.1(4) . . . .
